data_4306455
loop_
_publ_author_name
'Minghuey Shieh'
'Chia-Yeh Miu'
'Chang-Ju Lee'
'Wei-Cheng Chen'
'Yen-Yi Chu'
'Hui-Lung Chen'

_publ_contact_author_address
;Department of Chemistry
National Taiwan Normal University,
Taipei 116, Taiwan, Republic of China
;
_publ_contact_author_email mshieh@ntnu.edu.tw
_publ_contact_author_name 'Minghuey Shieh'
_publ_section_title
;
Construction of Copper Halide-Triiron Selenide Carbonyl Complexes:
Synthetic, Electrochemical, and Theoretical Studies
;
_journal_name_full 'Inorganic Chemistry'
_journal_page_first 11018
_journal_page_last 11031
_journal_paper_doi 10.1021/ic8012552
_journal_volume 47
_journal_year 2008
_chemical_formula_moiety 'C34 H40 Cl2 Cu4 Fe6 N2 O18 Se2'
_chemical_formula_sum 'C34 H40 Cl2 Cu4 Fe6 N2 O18 Se2'
_chemical_formula_weight 1582.76
_chemical_name_systematic
;
 ?
;
_space_group_IT_number 60
_symmetry_cell_setting orthorhombic
_symmetry_space_group_name_Hall '-P 2n 2c'
_symmetry_space_group_name_H-M 'P c a n'
_atom_sites_solution_hydrogens geom
_atom_sites_solution_primary direct
_atom_sites_solution_secondary difmap
_audit_creation_method SHELXL-97
_cell_angle_alpha 90.00
_cell_angle_beta 90.00
_cell_angle_gamma 90.00
_cell_formula_units_Z 4
_cell_length_a 12.168(4)
_cell_length_b 17.759(8)
_cell_length_c 24.181(12)
_cell_measurement_reflns_used 25
_cell_measurement_temperature 298(2)
_cell_measurement_theta_max 12.7
_cell_measurement_theta_min 9.37
_cell_volume 5225(4)
_computing_cell_refinement 'CAD4 Express (Enraf Nonius, 1994)'
_computing_data_collection 'CAD4 Express (Enraf Nonius, 1994)'
_computing_data_reduction 'XCAD4 (Harms & Wocadlo, 1995)'
_computing_molecular_graphics 'Ortep-3 for Windows (Farrugia, 1997)'
_computing_publication_material 'WinGX publication routines (Farrugia, 1999)'
_computing_structure_refinement 'SHELXL-97 (Sheldrick, 1997)'
_computing_structure_solution 'SHELXS-97 (Sheldrick, 1997)'
_diffrn_ambient_temperature 298(2)
_diffrn_measured_fraction_theta_full 0.998
_diffrn_measured_fraction_theta_max 0.998
_diffrn_measurement_device_type 'Enraf Nonius TurboCAD4'
_diffrn_measurement_method 'non-profiled omega/2theta scans'
_diffrn_radiation_monochromator graphite
_diffrn_radiation_source 'fine-focus sealed tube'
_diffrn_radiation_type Mok\a
_diffrn_radiation_wavelength 0.71073
_diffrn_reflns_av_R_equivalents 0.0538
_diffrn_reflns_av_sigmaI/netI 0.0520
_diffrn_reflns_limit_h_max 14
_diffrn_reflns_limit_h_min 0
_diffrn_reflns_limit_k_max 21
_diffrn_reflns_limit_k_min -21
_diffrn_reflns_limit_l_max 28
_diffrn_reflns_limit_l_min 0
_diffrn_reflns_number 8783
_diffrn_reflns_theta_full 24.94
_diffrn_reflns_theta_max 24.94
_diffrn_reflns_theta_min 1.68
_diffrn_standards_decay_% 16
_diffrn_standards_interval_time 120
_diffrn_standards_number 3
_exptl_absorpt_coefficient_mu 4.767
_exptl_absorpt_correction_T_max 0.1456
_exptl_absorpt_correction_T_min 0.0712
_exptl_absorpt_correction_type psi-scan
_exptl_absorpt_process_details
;
 ?
;
_exptl_crystal_colour black
_exptl_crystal_density_diffrn 2.012
_exptl_crystal_density_method 'not measured'
_exptl_crystal_description prism
_exptl_crystal_F_000 3104
_exptl_crystal_size_max 0.65
_exptl_crystal_size_mid 0.45
_exptl_crystal_size_min 0.4
_refine_diff_density_max 0.378
_refine_diff_density_min -0.442
_refine_diff_density_rms 0.097
_refine_ls_extinction_method none
_refine_ls_goodness_of_fit_ref 1.012
_refine_ls_hydrogen_treatment mixed
_refine_ls_matrix_type full
_refine_ls_number_parameters 307
_refine_ls_number_reflns 4595
_refine_ls_number_restraints 0
_refine_ls_restrained_S_all 1.012
_refine_ls_R_factor_all 0.0517
_refine_ls_R_factor_gt 0.0291
_refine_ls_shift/su_max 0.001
_refine_ls_shift/su_mean 0.000
_refine_ls_structure_factor_coef Fsqd
_refine_ls_weighting_details 'calc w=1/[\s^2^(Fo^2^)+(0.0357P)^2^+0.0000P] where P=(Fo^2^+2Fc^2^)/3'
_refine_ls_weighting_scheme calc
_refine_ls_wR_factor_gt 0.0688
_refine_ls_wR_factor_ref 0.0750
_reflns_number_gt 3461
_reflns_number_total 4595
_reflns_threshold_expression >2sigma(I)
_cod_data_source_file ic8012552_si_002_7.cif
_cod_data_source_block 3a
_cod_database_code 4306455

loop_
_symmetry_equiv_pos_as_xyz
'x, y, z'
'-x, y, z+1/2'
'x+1/2, -y+1/2, z'
'-x+1/2, -y+1/2, z+1/2'
'-x, -y, -z'
'x, -y, -z-1/2'
'-x-1/2, y-1/2, -z'
'x-1/2, y-1/2, -z-1/2'

loop_
_atom_site_label
_atom_site_type_symbol
_atom_site_fract_x
_atom_site_fract_y
_atom_site_fract_z
_atom_site_U_iso_or_equiv
_atom_site_adp_type
_atom_site_occupancy
_atom_site_symmetry_multiplicity
_atom_site_calc_flag
_atom_site_refinement_flags
_atom_site_disorder_assembly
_atom_site_disorder_group
Se1 Se 0.34668(3) 0.57768(2) 0.045305(14) 0.03338(11) Uani 1 1 d . . .
Cu1 Cu 0.41883(4) 0.61036(3) 0.191106(17) 0.03223(13) Uani 1 1 d . . .
Cu2 Cu 0.39965(4) 0.46697(3) 0.175999(19) 0.03869(14) Uani 1 1 d . . .
Fe1 Fe 0.26896(4) 0.55721(3) 0.13112(2) 0.02753(13) Uani 1 1 d . . .
Fe2 Fe 0.38902(4) 0.67865(3) 0.101311(19) 0.02828(13) Uani 1 1 d . . .
Fe3 Fe 0.49100(4) 0.54675(3) 0.10314(2) 0.02768(13) Uani 1 1 d . . .
Cl1 Cl 0.45686(8) 0.63308(5) 0.28020(3) 0.0336(2) Uani 1 1 d . . .
O1 O 0.1961(3) 0.40063(17) 0.12302(14) 0.0640(9) Uani 1 1 d . . .
O2 O 0.0524(3) 0.6041(2) 0.09356(16) 0.0719(10) Uani 1 1 d . . .
O3 O 0.1930(3) 0.5941(2) 0.24241(12) 0.0627(9) Uani 1 1 d . . .
O4 O 0.1975(3) 0.7753(2) 0.1076(2) 0.1111(16) Uani 1 1 d . . .
O5 O 0.4980(3) 0.7618(2) 0.01354(12) 0.0806(12) Uani 1 1 d . . .
O6 O 0.4988(3) 0.76958(19) 0.18560(13) 0.0774(12) Uani 1 1 d . . .
O7 O 0.6567(3) 0.5538(2) 0.19031(13) 0.0663(10) Uani 1 1 d . . .
O8 O 0.6610(3) 0.5949(2) 0.02621(13) 0.0662(10) Uani 1 1 d . . .
O9 O 0.5101(3) 0.38684(16) 0.07547(12) 0.0514(8) Uani 1 1 d . . .
N1 N 0.3277(3) 0.15633(19) 0.13826(13) 0.0387(8) Uani 1 1 d . . .
C1 C 0.2317(3) 0.4602(2) 0.12846(16) 0.0387(9) Uani 1 1 d . . .
C2 C 0.1389(3) 0.5885(2) 0.10796(17) 0.0398(9) Uani 1 1 d . . .
C3 C 0.2342(3) 0.5809(2) 0.20070(16) 0.0389(9) Uani 1 1 d . . .
C4 C 0.2705(4) 0.7358(3) 0.1038(2) 0.0559(12) Uani 1 1 d . . .
C5 C 0.4578(4) 0.7285(2) 0.04789(17) 0.0466(11) Uani 1 1 d . . .
C6 C 0.4561(3) 0.7281(2) 0.15621(16) 0.0416(10) Uani 1 1 d . . .
C7 C 0.5846(3) 0.5542(2) 0.16019(16) 0.0396(10) Uani 1 1 d . . .
C8 C 0.5942(3) 0.5776(2) 0.05680(16) 0.0405(10) Uani 1 1 d . . .
C9 C 0.5002(3) 0.4489(2) 0.08787(15) 0.0347(9) Uani 1 1 d . . .
C10 C 0.2253(3) 0.1619(3) 0.17372(17) 0.0460(11) Uani 1 1 d . . .
C11 C 0.2243(4) 0.2265(3) 0.2146(2) 0.0690(16) Uani 1 1 d . . .
C12 C 0.3440(4) 0.2268(2) 0.10363(17) 0.0501(11) Uani 1 1 d . . .
C13 C 0.2533(5) 0.2424(3) 0.06270(18) 0.0729(16) Uani 1 1 d . . .
C14 C 0.3125(4) 0.0873(2) 0.10169(18) 0.0473(11) Uani 1 1 d . . .
C15 C 0.4058(5) 0.0713(3) 0.0624(2) 0.0713(15) Uani 1 1 d . . .
C16 C 0.4292(4) 0.1497(3) 0.1746(2) 0.0621(14) Uani 1 1 d . . .
C17 C 0.4285(5) 0.0830(4) 0.2136(3) 0.096(2) Uani 1 1 d . . .
H10A H 0.2165 0.1102 0.1971 0.062 Uiso 1 1 d . . .
H10B H 0.1546 0.1682 0.1467 0.062 Uiso 1 1 d . . .
H11A H 0.1467 0.2260 0.2379 0.076 Uiso 1 1 d . . .
H11B H 0.2912 0.2217 0.2430 0.076 Uiso 1 1 d . . .
H11C H 0.2293 0.2796 0.1927 0.076 Uiso 1 1 d . . .
H12A H 0.4201 0.2213 0.0801 0.063 Uiso 1 1 d . . .
H12B H 0.3515 0.2755 0.1306 0.063 Uiso 1 1 d . . .
H13A H 0.2702 0.2930 0.0397 0.082 Uiso 1 1 d . . .
H13B H 0.2451 0.1954 0.0349 0.082 Uiso 1 1 d . . .
H13C H 0.1765 0.2496 0.0853 0.082 Uiso 1 1 d . . .
H14A H 0.2384 0.0941 0.0775 0.063 Uiso 1 1 d . . .
H14B H 0.3020 0.0381 0.1285 0.063 Uiso 1 1 d . . .
H15A H 0.3904 0.0211 0.0383 0.087 Uiso 1 1 d . . .
H15B H 0.4185 0.1184 0.0350 0.087 Uiso 1 1 d . . .
H15C H 0.4821 0.0623 0.0859 0.087 Uiso 1 1 d . . .
H16A H 0.4370 0.2004 0.1998 0.070 Uiso 1 1 d . . .
H16B H 0.5015 0.1456 0.1484 0.070 Uiso 1 1 d . . .
H17A H 0.5049 0.0823 0.2376 0.103 Uiso 1 1 d . . .
H17B H 0.3602 0.0864 0.2410 0.103 Uiso 1 1 d . . .
H17C H 0.4247 0.0316 0.1896 0.103 Uiso 1 1 d . . .

loop_
_atom_site_aniso_label
_atom_site_aniso_U_11
_atom_site_aniso_U_22
_atom_site_aniso_U_33
_atom_site_aniso_U_23
_atom_site_aniso_U_13
_atom_site_aniso_U_12
Se1 0.0385(2) 0.0398(2) 0.02181(19) 0.00133(15) -0.00374(16) -0.00105(18)
Cu1 0.0378(3) 0.0355(3) 0.0234(2) 0.00073(18) -0.00352(19) -0.0018(2)
Cu2 0.0446(3) 0.0342(3) 0.0373(3) 0.0100(2) 0.0005(2) 0.0041(2)
Fe1 0.0262(3) 0.0304(3) 0.0260(3) 0.0025(2) -0.0028(2) -0.0012(2)
Fe2 0.0312(3) 0.0283(3) 0.0254(3) 0.0051(2) -0.0008(2) 0.0001(2)
Fe3 0.0283(3) 0.0302(3) 0.0245(3) 0.0008(2) 0.0028(2) 0.0018(2)
Cl1 0.0417(5) 0.0355(5) 0.0238(4) 0.0041(4) -0.0040(4) -0.0091(4)
O1 0.064(2) 0.0357(17) 0.092(3) -0.0013(17) -0.0140(19) -0.0172(17)
O2 0.043(2) 0.076(2) 0.097(3) 0.002(2) -0.0247(19) 0.0106(19)
O3 0.0437(18) 0.106(3) 0.0390(18) -0.0123(17) 0.0120(15) -0.004(2)
O4 0.055(2) 0.074(3) 0.204(5) 0.024(3) 0.008(3) 0.038(2)
O5 0.126(3) 0.070(2) 0.045(2) 0.0120(18) 0.029(2) -0.033(2)
O6 0.125(3) 0.057(2) 0.050(2) 0.0010(17) -0.023(2) -0.041(2)
O7 0.0401(19) 0.103(3) 0.056(2) -0.0132(19) -0.0174(17) 0.0144(19)
O8 0.062(2) 0.077(2) 0.060(2) 0.0018(17) 0.0316(19) -0.0159(19)
O9 0.074(2) 0.0343(17) 0.0463(18) -0.0027(13) 0.0116(15) 0.0101(16)
N1 0.0342(19) 0.0411(19) 0.0409(19) 0.0018(15) -0.0040(15) -0.0109(16)
C1 0.029(2) 0.046(3) 0.041(2) 0.0055(19) -0.0049(18) -0.0001(19)
C2 0.035(2) 0.037(2) 0.048(2) -0.0014(18) -0.0060(19) -0.0026(19)
C3 0.031(2) 0.050(2) 0.036(2) 0.0030(19) 0.0000(18) -0.0003(19)
C4 0.044(3) 0.046(3) 0.077(3) 0.015(2) -0.003(2) 0.001(2)
C5 0.064(3) 0.041(2) 0.035(2) -0.0027(19) 0.003(2) -0.013(2)
C6 0.053(3) 0.036(2) 0.036(2) 0.0104(18) -0.004(2) -0.009(2)
C7 0.035(2) 0.048(2) 0.036(2) -0.0030(19) 0.0043(19) 0.005(2)
C8 0.042(3) 0.040(2) 0.039(2) -0.0024(18) 0.0029(19) 0.000(2)
C9 0.036(2) 0.042(2) 0.0257(19) -0.0008(17) 0.0056(17) 0.0021(19)
C10 0.034(2) 0.059(3) 0.045(2) -0.003(2) 0.0056(19) -0.014(2)
C11 0.053(3) 0.094(4) 0.060(3) -0.028(3) 0.015(2) -0.024(3)
C12 0.057(3) 0.045(2) 0.049(2) 0.000(2) 0.010(2) -0.013(2)
C13 0.120(5) 0.052(3) 0.047(3) 0.004(2) -0.014(3) 0.005(3)
C14 0.050(3) 0.039(2) 0.053(3) -0.004(2) -0.003(2) -0.005(2)
C15 0.072(4) 0.064(3) 0.079(4) -0.018(3) 0.011(3) 0.006(3)
C16 0.033(2) 0.087(4) 0.065(3) 0.007(3) -0.016(2) -0.010(3)
C17 0.084(5) 0.101(5) 0.102(5) 0.030(4) -0.045(4) -0.006(4)

loop_
_atom_type_symbol
_atom_type_description
_atom_type_scat_dispersion_real
_atom_type_scat_dispersion_imag
_atom_type_scat_source
C C 0.0033 0.0016 'International Tables Vol C Tables 4.2.6.8 and 6.1.1.4'
H H 0.0000 0.0000 'International Tables Vol C Tables 4.2.6.8 and 6.1.1.4'
Cl Cl 0.1484 0.1585 'International Tables Vol C Tables 4.2.6.8 and 6.1.1.4'
Cu Cu 0.3201 1.2651 'International Tables Vol C Tables 4.2.6.8 and 6.1.1.4'
Fe Fe 0.3463 0.8444 'International Tables Vol C Tables 4.2.6.8 and 6.1.1.4'
N N 0.0061 0.0033 'International Tables Vol C Tables 4.2.6.8 and 6.1.1.4'
O O 0.0106 0.0060 'International Tables Vol C Tables 4.2.6.8 and 6.1.1.4'
Se Se -0.0929 2.2259 'International Tables Vol C Tables 4.2.6.8 and 6.1.1.4'

loop_
_geom_angle_atom_site_label_1
_geom_angle_atom_site_label_2
_geom_angle_atom_site_label_3
_geom_angle
_geom_angle_site_symmetry_1
_geom_angle_site_symmetry_3
_geom_angle_publ_flag
Fe2 Se1 Fe1 71.70(3) . . ?
Fe2 Se1 Fe3 70.10(3) . . ?
Fe1 Se1 Fe3 74.33(3) . . ?
Cl1 Cu1 C6 98.53(11) . . ?
Cl1 Cu1 C3 98.31(10) . . ?
C6 Cu1 C3 115.65(15) . . ?
Cl1 Cu1 C7 101.73(11) . . ?
C6 Cu1 C7 95.71(15) . . ?
C3 Cu1 C7 139.53(15) . . ?
Cl1 Cu1 Fe2 140.69(4) . . ?
C6 Cu1 Fe2 43.35(10) . . ?
C3 Cu1 Fe2 93.19(10) . . ?
C7 Cu1 Fe2 93.07(10) . . ?
Cl1 Cu1 Fe1 140.56(3) . . ?
C6 Cu1 Fe1 105.82(11) . . ?
C3 Cu1 Fe1 43.12(10) . . ?
C7 Cu1 Fe1 106.09(11) . . ?
Fe2 Cu1 Fe1 65.04(3) . . ?
Cl1 Cu1 Fe3 143.77(4) . . ?
C6 Cu1 Fe3 91.65(11) . . ?
C3 Cu1 Fe3 108.39(10) . . ?
C7 Cu1 Fe3 42.41(10) . . ?
Fe2 Cu1 Fe3 62.95(4) . . ?
Fe1 Cu1 Fe3 66.69(3) . . ?
Cl1 Cu1 Cu2 109.41(3) . . ?
C6 Cu1 Cu2 149.57(11) . . ?
C3 Cu1 Cu2 72.78(11) . . ?
C7 Cu1 Cu2 67.50(11) . . ?
Fe2 Cu1 Cu2 109.90(3) . . ?
Fe1 Cu1 Cu2 58.853(19) . . ?
Fe3 Cu1 Cu2 58.62(2) . . ?
Cl1 Cu2 C1 118.26(11) 6_566 . ?
Cl1 Cu2 C9 98.87(10) 6_566 . ?
C1 Cu2 C9 90.11(14) . . ?
Cl1 Cu2 Fe1 159.00(4) 6_566 . ?
C1 Cu2 Fe1 42.95(11) . . ?
C9 Cu2 Fe1 91.36(10) . . ?
Cl1 Cu2 Fe3 131.03(4) 6_566 . ?
C1 Cu2 Fe3 94.03(10) . . ?
C9 Cu2 Fe3 41.74(10) . . ?
Fe1 Cu2 Fe3 67.50(3) . . ?
Cl1 Cu2 Cu1 134.84(4) 6_566 . ?
C1 Cu2 Cu1 101.45(11) . . ?
C9 Cu2 Cu1 101.82(10) . . ?
Fe1 Cu2 Cu1 59.20(3) . . ?
Fe3 Cu2 Cu1 60.31(3) . . ?
C2 Fe1 C1 93.74(18) . . ?
C2 Fe1 C3 90.73(19) . . ?
C1 Fe1 C3 101.62(19) . . ?
C2 Fe1 Se1 91.85(14) . . ?
C1 Fe1 Se1 102.93(13) . . ?
C3 Fe1 Se1 155.08(14) . . ?
C2 Fe1 Cu2 155.03(13) . . ?
C1 Fe1 Cu2 63.80(13) . . ?
C3 Fe1 Cu2 83.83(13) . . ?
Se1 Fe1 Cu2 103.30(3) . . ?
C2 Fe1 Cu1 135.54(13) . . ?
C1 Fe1 Cu1 124.60(13) . . ?
C3 Fe1 Cu1 62.57(13) . . ?
Se1 Fe1 Cu1 99.34(4) . . ?
Cu2 Fe1 Cu1 61.95(3) . . ?
C2 Fe1 Fe2 98.53(13) . . ?
C1 Fe1 Fe2 154.02(13) . . ?
C3 Fe1 Fe2 101.03(14) . . ?
Se1 Fe1 Fe2 54.082(19) . . ?
Cu2 Fe1 Fe2 106.43(3) . . ?
Cu1 Fe1 Fe2 57.47(3) . . ?
C2 Fe1 Fe3 144.12(14) . . ?
C1 Fe1 Fe3 99.95(13) . . ?
C3 Fe1 Fe3 118.24(13) . . ?
Se1 Fe1 Fe3 52.863(18) . . ?
Cu2 Fe1 Fe3 56.50(2) . . ?
Cu1 Fe1 Fe3 57.51(3) . . ?
Fe2 Fe1 Fe3 57.68(2) . . ?
C4 Fe2 C5 97.1(2) . . ?
C4 Fe2 C6 93.7(2) . . ?
C5 Fe2 C6 94.57(18) . . ?
C4 Fe2 Se1 106.57(16) . . ?
C5 Fe2 Se1 93.78(13) . . ?
C6 Fe2 Se1 156.92(13) . . ?
C4 Fe2 Cu1 111.46(16) . . ?
C5 Fe2 Cu1 143.23(15) . . ?
C6 Fe2 Cu1 61.98(12) . . ?
Se1 Fe2 Cu1 99.47(4) . . ?
C4 Fe2 Fe3 152.91(15) . . ?
C5 Fe2 Fe3 103.43(15) . . ?
C6 Fe2 Fe3 102.02(13) . . ?
Se1 Fe2 Fe3 55.05(3) . . ?
Cu1 Fe2 Fe3 59.45(2) . . ?
C4 Fe2 Fe1 90.47(15) . . ?
C5 Fe2 Fe1 147.86(13) . . ?
C6 Fe2 Fe1 116.14(12) . . ?
Se1 Fe2 Fe1 54.21(3) . . ?
Cu1 Fe2 Fe1 57.49(2) . . ?
Fe3 Fe2 Fe1 62.84(3) . . ?
C8 Fe3 C9 97.26(18) . . ?
C8 Fe3 C7 90.80(18) . . ?
C9 Fe3 C7 101.02(19) . . ?
C8 Fe3 Se1 94.72(14) . . ?
C9 Fe3 Se1 98.88(13) . . ?
C7 Fe3 Se1 158.49(14) . . ?
C8 Fe3 Cu2 158.42(14) . . ?
C9 Fe3 Cu2 67.90(12) . . ?
C7 Fe3 Cu2 77.49(14) . . ?
Se1 Fe3 Cu2 102.80(3) . . ?
C8 Fe3 Cu1 129.20(13) . . ?
C9 Fe3 Cu1 128.59(12) . . ?
C7 Fe3 Cu1 63.06(13) . . ?
Se1 Fe3 Cu1 97.88(4) . . ?
Cu2 Fe3 Cu1 61.08(3) . . ?
C8 Fe3 Fe2 92.75(14) . . ?
C9 Fe3 Fe2 152.69(13) . . ?
C7 Fe3 Fe2 104.19(14) . . ?
Se1 Fe3 Fe2 54.85(2) . . ?
Cu2 Fe3 Fe2 107.58(3) . . ?
Cu1 Fe3 Fe2 57.60(2) . . ?
C8 Fe3 Fe1 145.04(14) . . ?
C9 Fe3 Fe1 100.14(13) . . ?
C7 Fe3 Fe1 115.03(13) . . ?
Se1 Fe3 Fe1 52.80(3) . . ?
Cu2 Fe3 Fe1 56.00(2) . . ?
Cu1 Fe3 Fe1 55.807(17) . . ?
Fe2 Fe3 Fe1 59.48(2) . . ?
Cu2 Cl1 Cu1 104.73(5) 6_566 . ?
C10 N1 C16 110.3(3) . . ?
C10 N1 C14 106.3(3) . . ?
C16 N1 C14 111.8(4) . . ?
C10 N1 C12 111.4(3) . . ?
C16 N1 C12 106.0(3) . . ?
C14 N1 C12 111.0(3) . . ?
O1 C1 Fe1 171.2(4) . . ?
O1 C1 Cu2 115.6(3) . . ?
Fe1 C1 Cu2 73.25(14) . . ?
O2 C2 Fe1 175.5(4) . . ?
O3 C3 Fe1 167.8(4) . . ?
O3 C3 Cu1 117.7(3) . . ?
Fe1 C3 Cu1 74.31(14) . . ?
O4 C4 Fe2 175.9(5) . . ?
O5 C5 Fe2 177.3(5) . . ?
O6 C6 Fe2 168.9(3) . . ?
O6 C6 Cu1 116.4(3) . . ?
Fe2 C6 Cu1 74.67(15) . . ?
O7 C7 Fe3 168.3(4) . . ?
O7 C7 Cu1 117.1(3) . . ?
Fe3 C7 Cu1 74.53(15) . . ?
O8 C8 Fe3 177.5(4) . . ?
O9 C9 Fe3 176.0(3) . . ?
O9 C9 Cu2 113.6(3) . . ?
Fe3 C9 Cu2 70.37(12) . . ?
N1 C10 C11 115.2(4) . . ?
C13 C12 N1 114.7(4) . . ?
C15 C14 N1 115.2(4) . . ?
C17 C16 N1 114.6(4) . . ?

loop_
_geom_bond_atom_site_label_1
_geom_bond_atom_site_label_2
_geom_bond_distance
_geom_bond_site_symmetry_2
_geom_bond_publ_flag
Se1 Fe2 2.3053(10) . ?
Se1 Fe1 2.3092(11) . ?
Se1 Fe3 2.3110(9) . ?
Cu1 Cl1 2.2402(14) . ?
Cu1 C6 2.301(4) . ?
Cu1 C3 2.318(4) . ?
Cu1 C7 2.371(4) . ?
Cu1 Fe2 2.5134(11) . ?
Cu1 Fe1 2.5141(9) . ?
Cu1 Fe3 2.5636(11) . ?
Cu1 Cu2 2.5830(13) . ?
Cu2 Cl1 2.1825(12) 6_566 ?
Cu2 C1 2.347(4) . ?
Cu2 C9 2.478(4) . ?
Cu2 Fe1 2.5049(9) . ?
Cu2 Fe3 2.5193(10) . ?
Fe1 C2 1.768(4) . ?
Fe1 C1 1.783(4) . ?
Fe1 C3 1.785(4) . ?
Fe1 Fe2 2.7027(11) . ?
Fe1 Fe3 2.7913(11) . ?
Fe2 C4 1.765(5) . ?
Fe2 C5 1.776(4) . ?
Fe2 C6 1.789(4) . ?
Fe2 Fe3 2.6511(12) . ?
Fe3 C8 1.770(4) . ?
Fe3 C9 1.781(4) . ?
Fe3 C7 1.794(4) . ?
Cl1 Cu2 2.1825(12) 6_566 ?
O1 C1 1.151(5) . ?
O2 C2 1.143(5) . ?
O3 C3 1.151(5) . ?
O4 C4 1.134(5) . ?
O5 C5 1.131(5) . ?
O6 C6 1.147(5) . ?
O7 C7 1.140(5) . ?
O8 C8 1.141(5) . ?
O9 C9 1.148(5) . ?
N1 C10 1.516(5) . ?
N1 C16 1.520(5) . ?
N1 C14 1.523(5) . ?
N1 C12 1.518(5) . ?
C10 C11 1.515(7) . ?
C12 C13 1.508(7) . ?
C14 C15 1.508(7) . ?
C16 C17 1.515(8) . ?
